data_9017887
loop_
_publ_author_name
'Zubkova, N. V.'
'Pekov, I. V.'
'Pushcharovsky, D. Y.'
'Zadov, A. E.'
'Chukanov, N. V.'

_publ_section_title
;
 The crystal structure of aklimaite, Ca4[Si2O5(OH)2](OH)4*5H2O
;
_journal_name_full 'Zeitschrift fur Kristallographie'
_journal_page_first 452
_journal_page_last 455
_journal_volume 227
_journal_year 2012
_chemical_compound_source 'Mount Lakargi in KabardinoBalkaria, North Caucasus, Russia'
_chemical_formula_sum 'Ca4 H16 O16 Si2'
_chemical_name_mineral Aklimaite
_space_group_IT_number 12
_space_group_name_Hall '-C 2y'
_space_group_name_H-M_alt 'C 1 2/m 1'
_symmetry_space_group_name_H-M 'C 1 2/m 1'
_cell_angle_alpha 90
_cell_angle_beta 117.25
_cell_angle_gamma 90
_cell_formula_units_Z 2
_cell_length_a 16.907
_cell_length_b 3.6528
_cell_length_c 13.068
_cell_volume 717.483
_database_code_amcsd 0019808
_exptl_crystal_density_diffrn 2.262
_cod_data_source_file inputs/fixed/split/13311.cif
_cod_data_source_block 13311
_cod_original_formula_sum 'Ca4 Si2 O16 H16'
_cod_database_code 9017887

loop_
_space_group_symop_operation_xyz
x,y,z
1/2+x,1/2+y,z
x,-y,z
1/2+x,1/2-y,z
-x,y,-z
1/2-x,1/2+y,-z
-x,-y,-z
1/2-x,1/2-y,-z

loop_
_atom_site_label
_atom_site_fract_x
_atom_site_fract_y
_atom_site_fract_z
_atom_site_occupancy
_atom_site_U_iso_or_equiv
_atom_site_type_symbol
_atom_site_attached_hydrogens
Cal 0.00000 0.00000 0.50000 1.00000 0.02050 Ca 0
Ca2 -0.14346 0.50000 0.60449 1.00000 0.01860 Ca 0
Ca3 0.02580 0.00000 0.86590 0.50000 0.02950 Ca 0
Si -0.20100 0.42380 0.34470 0.50000 0.01390 Si 0
O1 -0.10070 0.50000 0.44480 1.00000 0.02300 O 0
O-H2 0.03800 0.00000 0.34580 1.00000 0.01920 O 1
O3 -0.26730 0.50000 0.39960 1.00000 0.02110 O 0
O-H4 -0.08860 0.50000 0.81500 0.50000 0.04900 O 1
Wat4 -0.08860 0.50000 0.81500 0.50000 0.04900 O 2
O-H5 0.40750 0.00000 0.17430 0.50000 0.04400 O 1
Wat5 0.40750 0.00000 0.17430 0.50000 0.04400 O 2
Wat6 0.17680 0.00000 0.01530 1.00000 0.08700 O 2
O7 -0.21220 0.00000 0.29950 0.50000 0.02100 O 0
Wat8 -0.02240 0.00000 0.95330 0.50000 0.03100 O 2
O-H9 -0.22480 -0.34100 0.22890 0.50000 0.02630 O 1

loop_
_cod_changelog_entry_id
_cod_changelog_entry_author
_cod_changelog_entry_date
_cod_changelog_entry_text
1
;cod-tools version 3.8.0
Id: cif_guess_AMCSD_atom_types 9574 2023-05-10 09:00:05Z saulius
;
2023-05-10T18:58:50+03:00
;Derived atom types and hydrogen counts
from atom names that follow the AMCSD naming convention
(Wat == water, O-H == hydroxyl).
;

loop_
_cod_related_entry_id
_cod_related_entry_database
_cod_related_entry_code
1 AMCSD 0019808
